data_7134090
loop_
_publ_author_name
'Chakraborty, Supratim'
'Gorski, Aleksander'
'Danylyuk, Oksana'
'Niemirowicz-Laskowska, Katarzyna'
'Car, Halina'
'Michalak, Micha\/l'

_publ_section_title
;
 NHC-Au-Xanthate Complexes
;
_journal_name_full 'Chemical Communications'
_journal_paper_doi 10.1039/D4CC05193A
_journal_year 2025
_chemical_formula_moiety 'C34 H33 Au N2 O S2, C H2 Cl2'
_chemical_formula_sum 'C35 H35 Au Cl2 N2 O S2'
_chemical_formula_weight 831.63
_space_group_crystal_system monoclinic
_space_group_IT_number 15
_space_group_name_Hall '-I 2ya'
_space_group_name_H-M_alt 'I 1 2/a 1'
_atom_sites_solution_hydrogens geom
_atom_sites_solution_primary direct
_audit_creation_method SHELXL-2019/3
_audit_update_record
;
2024-10-30 deposited with the CCDC.	2024-12-23 downloaded from the CCDC.
;
_cell_angle_alpha 90
_cell_angle_beta 91.2200(10)
_cell_angle_gamma 90
_cell_formula_units_Z 16
_cell_length_a 31.6408(4)
_cell_length_b 8.40690(10)
_cell_length_c 51.1168(5)
_cell_measurement_reflns_used 38763
_cell_measurement_temperature 100.0(1)
_cell_measurement_theta_max 69.8860
_cell_measurement_theta_min 2.7960
_cell_volume 13594.0(3)
_computing_cell_refinement 'CrysAlisPro 1.171.40.45a (Rigaku OD, 2019)'
_computing_data_collection 'CrysAlisPro 1.171.40.45a (Rigaku OD, 2019)'
_computing_data_reduction 'CrysAlisPro 1.171.40.45a (Rigaku OD, 2019)'
_computing_structure_refinement 'SHELXL-2019/2 (Sheldrick, 2019)'
_computing_structure_solution 'SHELXS-97 (Sheldrick, 1990)'
_diffrn_ambient_temperature 100.0(1)
_diffrn_detector_area_resol_mean 16.2974
_diffrn_measured_fraction_theta_full 0.999
_diffrn_measured_fraction_theta_max 0.999
_diffrn_measurement_device_type 'SuperNova, Dual, Cu at home/near, Eos'
_diffrn_measurement_method '\w and \f scans'
_diffrn_radiation_type CuK\a
_diffrn_radiation_wavelength 1.54184
_diffrn_reflns_av_R_equivalents 0.0962
_diffrn_reflns_av_unetI/netI 0.0361
_diffrn_reflns_Laue_measured_fraction_full 0.999
_diffrn_reflns_Laue_measured_fraction_max 0.999
_diffrn_reflns_limit_h_max 36
_diffrn_reflns_limit_h_min -38
_diffrn_reflns_limit_k_max 10
_diffrn_reflns_limit_k_min -10
_diffrn_reflns_limit_l_max 61
_diffrn_reflns_limit_l_min -61
_diffrn_reflns_number 165391
_diffrn_reflns_point_group_measured_fraction_full 0.999
_diffrn_reflns_point_group_measured_fraction_max 0.999
_diffrn_reflns_theta_full 67.684
_diffrn_reflns_theta_max 68.251
_diffrn_reflns_theta_min 4.979
_diffrn_source 'micro-focus sealed X-ray tube'
_exptl_absorpt_coefficient_mu 10.962
_exptl_absorpt_correction_T_max 1.0000
_exptl_absorpt_correction_T_min 0.31980
_exptl_absorpt_correction_type multi-scan
_exptl_absorpt_process_details
;
CrysAlisPro 1.171.40.45a (Rigaku Oxford Diffraction, 2019)
Empirical absorption correction using spherical harmonics,
 implemented in SCALE3 ABSPACK scaling algorithm.
;
_exptl_crystal_colour yellow
_exptl_crystal_density_diffrn 1.625
_exptl_crystal_description plate
_exptl_crystal_F_000 6592
_exptl_crystal_size_max 0.110
_exptl_crystal_size_mid 0.080
_exptl_crystal_size_min 0.020
_refine_diff_density_max 5.589
_refine_diff_density_min -2.101
_refine_diff_density_rms 0.256
_refine_ls_extinction_method none
_refine_ls_goodness_of_fit_ref 1.152
_refine_ls_hydrogen_treatment constr
_refine_ls_matrix_type full
_refine_ls_number_parameters 790
_refine_ls_number_reflns 12423
_refine_ls_number_restraints 0
_refine_ls_restrained_S_all 1.152
_refine_ls_R_factor_all 0.0870
_refine_ls_R_factor_gt 0.0767
_refine_ls_shift/su_max 0.000
_refine_ls_shift/su_mean 0.000
_refine_ls_structure_factor_coef Fsqd
_refine_ls_weighting_details 'w=1/[\s^2^(Fo^2^)+(0.0128P)^2^+1304.1002P] where P=(Fo^2^+2Fc^2^)/3'
_refine_ls_weighting_scheme calc
_refine_ls_wR_factor_gt 0.1908
_refine_ls_wR_factor_ref 0.1972
_reflns_Friedel_coverage 0.000
_reflns_number_gt 10906
_reflns_number_total 12423
_reflns_threshold_expression 'I > 2\s(I)'
_cod_data_source_file d4cc05193a3.cif
_cod_data_source_block shelx_CCDC11
_cod_original_sg_symbol_H-M 'I 2/a'
_cod_database_code 7134090
_shelx_shelxl_version_number 2019/3
_shelx_space_group_comment
;
The symmetry employed for this shelxl refinement is uniquely defined
by the following loop, which should always be used as a source of
symmetry information in preference to the above space-group names.
They are only intended as comments.
;
_shelx_estimated_absorpt_t_min 0.378
_shelx_estimated_absorpt_t_max 0.811

loop_
_space_group_symop_operation_xyz
'x, y, z'
'-x+1/2, y, -z'
'x+1/2, y+1/2, z+1/2'
'-x+1, y+1/2, -z+1/2'
'-x, -y, -z'
'x-1/2, -y, z'
'-x+1/2, -y+1/2, -z+1/2'
'x, -y+1/2, z+1/2'

loop_
_atom_site_label
_atom_site_type_symbol
_atom_site_fract_x
_atom_site_fract_y
_atom_site_fract_z
_atom_site_U_iso_or_equiv
_atom_site_adp_type
_atom_site_occupancy
_atom_site_site_symmetry_order
_atom_site_calc_flag
_atom_site_refinement_flags_posn
_atom_site_refinement_flags_adp
_atom_site_refinement_flags_occupancy
_atom_site_disorder_assembly
_atom_site_disorder_group
Cl1 Cl 0.3468(2) 0.0549(8) 0.10930(10) 0.0835(18) Uani 1 1 d . . . . .
Cl2 Cl 0.27655(19) 0.0490(9) 0.14523(16) 0.098(2) Uani 1 1 d . . . . .
C1S C 0.3306(7) 0.072(3) 0.1416(4) 0.071(6) Uani 1 1 d . . . . .
H1S1 H 0.345527 -0.009160 0.152411 0.085 Uiso 1 1 calc R U . . .
H1S2 H 0.339071 0.177965 0.148428 0.085 Uiso 1 1 calc R U . . .
Cl3 Cl 0.5426(2) -0.0787(8) 0.09255(12) 0.0810(16) Uani 1 1 d . . . . .
Cl4 Cl 0.5844(3) -0.1626(9) 0.14189(12) 0.105(2) Uani 1 1 d . . . . .
C2S C 0.5752(8) -0.212(3) 0.1093(4) 0.079(7) Uani 1 1 d . . . . .
H2S1 H 0.602621 -0.217374 0.100379 0.095 Uiso 1 1 calc R U . . .
H2S2 H 0.562187 -0.318855 0.108394 0.095 Uiso 1 1 calc R U . . .
Au1 Au 0.38813(2) 0.35134(7) 0.00328(2) 0.02789(16) Uani 1 1 d . . . . .
S1 S 0.39191(13) 0.2832(5) -0.04004(7) 0.0413(9) Uani 1 1 d . . . . .
S2 S 0.31858(13) 0.0858(5) -0.02253(9) 0.0483(10) Uani 1 1 d . . . . .
N1 N 0.3582(4) 0.4665(15) 0.0565(2) 0.030(3) Uani 1 1 d . . . . .
N2 N 0.4219(3) 0.3638(15) 0.0584(2) 0.029(3) Uani 1 1 d . . . . .
O1 O 0.3499(4) 0.1070(15) -0.0702(2) 0.054(3) Uani 1 1 d . . . . .
C1 C 0.3888(4) 0.4035(17) 0.0416(2) 0.026(3) Uani 1 1 d . . . . .
C2 C 0.3714(4) 0.4666(19) 0.0826(3) 0.031(3) Uani 1 1 d . . . . .
C3 C 0.3571(4) 0.5051(19) 0.1086(3) 0.033(3) Uani 1 1 d . . . . .
C4 C 0.3914(4) 0.448(2) 0.1250(3) 0.035(3) Uani 1 1 d . . . . .
C5 C 0.4259(4) 0.381(2) 0.1108(3) 0.038(4) Uani 1 1 d . . . . .
C6 C 0.4110(4) 0.4017(19) 0.0838(3) 0.030(3) Uani 1 1 d . . . . .
C7 C 0.3232(4) 0.5715(19) 0.1201(3) 0.034(3) Uani 1 1 d . . . . .
H7 H 0.299706 0.606858 0.109731 0.041 Uiso 1 1 calc R U . . .
C8 C 0.3230(5) 0.588(2) 0.1480(3) 0.041(4) Uani 1 1 d . . . . .
H8 H 0.299839 0.639506 0.155893 0.049 Uiso 1 1 calc R U . . .
C9 C 0.3550(5) 0.532(2) 0.1634(3) 0.044(4) Uani 1 1 d . . . . .
H9 H 0.353243 0.541300 0.181847 0.053 Uiso 1 1 calc R U . . .
C10 C 0.3913(5) 0.459(2) 0.1524(3) 0.041(4) Uani 1 1 d . . . . .
C11 C 0.4270(5) 0.390(2) 0.1660(3) 0.048(4) Uani 1 1 d . . . . .
H11 H 0.428462 0.389250 0.184588 0.057 Uiso 1 1 calc R U . . .
C12 C 0.4595(5) 0.324(2) 0.1517(3) 0.050(5) Uani 1 1 d . . . . .
H12 H 0.482891 0.279456 0.160991 0.060 Uiso 1 1 calc R U . . .
C13 C 0.4598(5) 0.320(2) 0.1238(3) 0.043(4) Uani 1 1 d . . . . .
H13 H 0.482914 0.275164 0.114795 0.052 Uiso 1 1 calc R U . . .
C14 C 0.3167(4) 0.5147(18) 0.0477(3) 0.029(3) Uani 1 1 d . . . . .
C15 C 0.2863(4) 0.3962(18) 0.0421(3) 0.030(3) Uani 1 1 d . . . . .
C16 C 0.2465(4) 0.4477(19) 0.0341(3) 0.031(3) Uani 1 1 d . . . . .
H16 H 0.225505 0.370589 0.029809 0.037 Uiso 1 1 calc R U . . .
C17 C 0.2361(4) 0.606(2) 0.0321(3) 0.034(3) Uani 1 1 d . . . . .
C18 C 0.2670(4) 0.7194(18) 0.0378(3) 0.033(3) Uani 1 1 d . . . . .
H18 H 0.260111 0.829133 0.036549 0.040 Uiso 1 1 calc R U . . .
C19 C 0.3079(4) 0.6752(18) 0.0454(3) 0.031(3) Uani 1 1 d . . . . .
C20 C 0.3421(4) 0.799(2) 0.0498(3) 0.042(4) Uani 1 1 d . . . . .
H20A H 0.353614 0.790100 0.067657 0.063 Uiso 1 1 calc R U . . .
H20B H 0.329993 0.905472 0.047185 0.063 Uiso 1 1 calc R U . . .
H20C H 0.364706 0.782149 0.037285 0.063 Uiso 1 1 calc R U . . .
C21 C 0.2962(5) 0.222(2) 0.0456(3) 0.042(4) Uani 1 1 d . . . . .
H21A H 0.271064 0.158481 0.041037 0.063 Uiso 1 1 calc R U . . .
H21B H 0.304524 0.201446 0.063871 0.063 Uiso 1 1 calc R U . . .
H21C H 0.319370 0.191957 0.034178 0.063 Uiso 1 1 calc R U . . .
C22 C 0.1921(4) 0.653(2) 0.0235(3) 0.042(4) Uani 1 1 d . . . . .
H22A H 0.177878 0.561353 0.015383 0.063 Uiso 1 1 calc R U . . .
H22B H 0.193487 0.740111 0.010844 0.063 Uiso 1 1 calc R U . . .
H22C H 0.176266 0.687669 0.038763 0.063 Uiso 1 1 calc R U . . .
C23 C 0.4627(4) 0.3087(18) 0.0490(3) 0.028(3) Uani 1 1 d . . . . .
C24 C 0.4915(4) 0.4231(18) 0.0418(3) 0.032(3) Uani 1 1 d . . . . .
C25 C 0.5295(4) 0.3655(18) 0.0315(3) 0.033(3) Uani 1 1 d . . . . .
H25 H 0.549976 0.440210 0.026033 0.039 Uiso 1 1 calc R U . . .
C26 C 0.5381(4) 0.2091(19) 0.0291(3) 0.034(3) Uani 1 1 d . . . . .
C27 C 0.5080(4) 0.0987(18) 0.0367(3) 0.038(4) Uani 1 1 d . . . . .
H27 H 0.513689 -0.011685 0.034897 0.045 Uiso 1 1 calc R U . . .
C28 C 0.4691(4) 0.1477(18) 0.0472(3) 0.031(3) Uani 1 1 d . . . . .
C29 C 0.4365(5) 0.029(2) 0.0552(4) 0.048(4) Uani 1 1 d . . . . .
H29A H 0.430548 0.043087 0.073793 0.071 Uiso 1 1 calc R U . . .
H29B H 0.447083 -0.078742 0.052240 0.071 Uiso 1 1 calc R U . . .
H29C H 0.410471 0.045620 0.044795 0.071 Uiso 1 1 calc R U . . .
C30 C 0.4823(5) 0.5982(19) 0.0434(3) 0.040(4) Uani 1 1 d . . . . .
H30A H 0.457778 0.623520 0.032124 0.061 Uiso 1 1 calc R U . . .
H30B H 0.506893 0.658457 0.037600 0.061 Uiso 1 1 calc R U . . .
H30C H 0.476189 0.626683 0.061522 0.061 Uiso 1 1 calc R U . . .
C31 C 0.5793(5) 0.153(2) 0.0181(3) 0.047(4) Uani 1 1 d . . . . .
H31A H 0.591572 0.237077 0.007451 0.071 Uiso 1 1 calc R U . . .
H31B H 0.574271 0.058195 0.007249 0.071 Uiso 1 1 calc R U . . .
H31C H 0.598969 0.125793 0.032533 0.071 Uiso 1 1 calc R U . . .
C32 C 0.3509(6) 0.150(2) -0.0445(3) 0.049(4) Uani 1 1 d . . . . .
C33 C 0.3166(5) -0.005(2) -0.0789(4) 0.053(5) Uani 1 1 d . . . . .
H33A H 0.288178 0.039679 -0.076055 0.063 Uiso 1 1 calc R U . . .
H33B H 0.319195 -0.107522 -0.069417 0.063 Uiso 1 1 calc R U . . .
C34 C 0.3240(7) -0.028(3) -0.1074(4) 0.078(7) Uani 1 1 d . . . . .
H34A H 0.319464 0.073120 -0.116619 0.117 Uiso 1 1 calc R U . . .
H34B H 0.304357 -0.107982 -0.114448 0.117 Uiso 1 1 calc R U . . .
H34C H 0.353152 -0.063680 -0.109902 0.117 Uiso 1 1 calc R U . . .
Au2 Au 0.14560(2) 0.58742(7) 0.25040(2) 0.02454(15) Uani 1 1 d . . . . .
S3 S 0.14479(11) 0.5713(5) 0.29530(7) 0.0330(8) Uani 1 1 d . . . . .
S4 S 0.06615(13) 0.7571(6) 0.28161(9) 0.0491(10) Uani 1 1 d . . . . .
N3 N 0.1792(3) 0.5360(14) 0.1963(2) 0.025(2) Uani 1 1 d . . . . .
N4 N 0.1156(3) 0.6341(14) 0.1946(2) 0.026(2) Uani 1 1 d . . . . .
O2 O 0.0878(4) 0.6273(15) 0.3274(2) 0.047(3) Uani 1 1 d . . . . .
C35 C 0.1468(4) 0.5891(14) 0.2110(2) 0.021(3) Uani 1 1 d . . . . .
C36 C 0.1274(4) 0.6083(18) 0.1691(3) 0.028(3) Uani 1 1 d . . . . .
C37 C 0.1132(4) 0.6233(18) 0.1418(3) 0.030(3) Uani 1 1 d . . . . .
C38 C 0.1468(4) 0.5584(18) 0.1277(3) 0.032(3) Uani 1 1 d . . . . .
C39 C 0.1814(4) 0.5076(19) 0.1439(3) 0.030(3) Uani 1 1 d . . . . .
C40 C 0.1669(4) 0.5458(17) 0.1700(3) 0.028(3) Uani 1 1 d . . . . .
C41 C 0.0779(4) 0.679(2) 0.1288(3) 0.037(3) Uani 1 1 d . . . . .
H41 H 0.054780 0.722856 0.137925 0.044 Uiso 1 1 calc R U . . .
C42 C 0.0771(5) 0.669(2) 0.1009(3) 0.044(4) Uani 1 1 d . . . . .
H42 H 0.053173 0.709596 0.091545 0.053 Uiso 1 1 calc R U . . .
C43 C 0.1092(5) 0.605(2) 0.0872(3) 0.042(4) Uani 1 1 d . . . . .
H43 H 0.107141 0.599649 0.068658 0.051 Uiso 1 1 calc R U . . .
C44 C 0.1463(4) 0.544(2) 0.1005(3) 0.036(3) Uani 1 1 d . . . . .
C45 C 0.1822(5) 0.474(2) 0.0894(3) 0.040(4) Uani 1 1 d . . . . .
H45 H 0.183422 0.461043 0.071009 0.048 Uiso 1 1 calc R U . . .
C46 C 0.2159(4) 0.424(2) 0.1052(3) 0.040(4) Uani 1 1 d . . . . .
H46 H 0.239659 0.376848 0.097250 0.048 Uiso 1 1 calc R U . . .
C47 C 0.2161(4) 0.4414(19) 0.1327(3) 0.033(3) Uani 1 1 d . . . . .
H47 H 0.239710 0.407979 0.143082 0.040 Uiso 1 1 calc R U . . .
C48 C 0.0746(4) 0.6866(18) 0.2034(3) 0.027(3) Uani 1 1 d . . . . .
C49 C 0.0675(4) 0.8448(18) 0.2078(3) 0.030(3) Uani 1 1 d . . . . .
C50 C 0.0276(4) 0.8882(18) 0.2167(3) 0.032(3) Uani 1 1 d . . . . .
H50 H 0.021892 0.997249 0.220011 0.038 Uiso 1 1 calc R U . . .
C51 C -0.0037(4) 0.7777(17) 0.2208(3) 0.026(3) Uani 1 1 d . . . . .
C52 C 0.0045(4) 0.619(2) 0.2160(3) 0.033(3) Uani 1 1 d . . . . .
H52 H -0.016942 0.542790 0.219067 0.039 Uiso 1 1 calc R U . . .
C53 C 0.0436(4) 0.5675(17) 0.2069(3) 0.027(3) Uani 1 1 d . . . . .
C54 C 0.0525(5) 0.4005(18) 0.2011(3) 0.037(4) Uani 1 1 d . . . . .
H54A H 0.030491 0.333360 0.208559 0.056 Uiso 1 1 calc R U . . .
H54B H 0.080062 0.371240 0.208678 0.056 Uiso 1 1 calc R U . . .
H54C H 0.052756 0.385155 0.182062 0.056 Uiso 1 1 calc R U . . .
C55 C 0.1025(5) 0.9656(18) 0.2048(3) 0.038(4) Uani 1 1 d . . . . .
H55A H 0.126067 0.939559 0.216760 0.057 Uiso 1 1 calc R U . . .
H55B H 0.091794 1.071939 0.208806 0.057 Uiso 1 1 calc R U . . .
H55C H 0.112350 0.963548 0.186704 0.057 Uiso 1 1 calc R U . . .
C56 C -0.0470(5) 0.826(2) 0.2300(3) 0.043(4) Uani 1 1 d . . . . .
H56A H -0.064594 0.859106 0.214987 0.065 Uiso 1 1 calc R U . . .
H56B H -0.044145 0.914931 0.242381 0.065 Uiso 1 1 calc R U . . .
H56C H -0.060329 0.735779 0.238746 0.065 Uiso 1 1 calc R U . . .
C57 C 0.2201(4) 0.4851(17) 0.2058(3) 0.026(3) Uani 1 1 d . . . . .
C58 C 0.2296(5) 0.3250(18) 0.2069(3) 0.033(3) Uani 1 1 d . . . . .
C59 C 0.2704(4) 0.2806(18) 0.2156(3) 0.033(3) Uani 1 1 d . . . . .
H59 H 0.277446 0.170879 0.216729 0.039 Uiso 1 1 calc R U . . .
C60 C 0.3007(4) 0.3937(18) 0.2226(3) 0.030(3) Uani 1 1 d . . . . .
C61 C 0.2893(4) 0.5535(18) 0.2214(3) 0.031(3) Uani 1 1 d . . . . .
H61 H 0.309447 0.631302 0.226822 0.037 Uiso 1 1 calc R U . . .
C62 C 0.2493(4) 0.6044(17) 0.2124(3) 0.029(3) Uani 1 1 d . . . . .
C63 C 0.2388(5) 0.7773(18) 0.2112(3) 0.039(4) Uani 1 1 d . . . . .
H63A H 0.222597 0.799779 0.195095 0.058 Uiso 1 1 calc R U . . .
H63B H 0.264966 0.839650 0.211453 0.058 Uiso 1 1 calc R U . . .
H63C H 0.221921 0.805988 0.226374 0.058 Uiso 1 1 calc R U . . .
C64 C 0.1975(5) 0.200(2) 0.1988(4) 0.048(4) Uani 1 1 d . . . . .
H64A H 0.168917 0.243276 0.200232 0.071 Uiso 1 1 calc R U . . .
H64B H 0.200590 0.106606 0.210174 0.071 Uiso 1 1 calc R U . . .
H64C H 0.202237 0.168314 0.180596 0.071 Uiso 1 1 calc R U . . .
C65 C 0.3450(5) 0.3447(19) 0.2303(3) 0.038(4) Uani 1 1 d . . . . .
H65A H 0.345053 0.294782 0.247594 0.058 Uiso 1 1 calc R U . . .
H65B H 0.363345 0.438768 0.230770 0.058 Uiso 1 1 calc R U . . .
H65C H 0.355595 0.268794 0.217413 0.058 Uiso 1 1 calc R U . . .
C66 C 0.0975(5) 0.654(2) 0.3022(3) 0.040(4) Uani 1 1 d . . . . .
C67 C 0.0481(6) 0.685(3) 0.3376(4) 0.062(5) Uani 1 1 d . . . . .
H67A H 0.024154 0.621304 0.330478 0.074 Uiso 1 1 calc R U . . .
H67B H 0.043635 0.797685 0.332828 0.074 Uiso 1 1 calc R U . . .
C68 C 0.0519(8) 0.666(3) 0.3675(4) 0.073(7) Uani 1 1 d . . . . .
H68A H 0.053992 0.552484 0.371886 0.110 Uiso 1 1 calc R U . . .
H68B H 0.026913 0.711368 0.375591 0.110 Uiso 1 1 calc R U . . .
H68C H 0.077300 0.721091 0.373965 0.110 Uiso 1 1 calc R U . . .

loop_
_atom_site_aniso_label
_atom_site_aniso_U_11
_atom_site_aniso_U_22
_atom_site_aniso_U_33
_atom_site_aniso_U_23
_atom_site_aniso_U_13
_atom_site_aniso_U_12
Cl1 0.118(5) 0.084(4) 0.049(3) 0.005(3) 0.007(3) -0.007(4)
Cl2 0.057(3) 0.110(5) 0.127(6) 0.008(5) 0.000(3) 0.021(3)
C1S 0.080(15) 0.087(17) 0.045(11) 0.000(11) -0.002(10) -0.019(13)
Cl3 0.085(4) 0.078(4) 0.080(4) 0.001(3) 0.010(3) 0.003(3)
Cl4 0.163(7) 0.104(5) 0.049(3) 0.008(3) 0.009(4) -0.021(5)
C2S 0.091(18) 0.079(17) 0.068(15) 0.000(13) 0.002(12) 0.008(14)
Au1 0.0196(3) 0.0364(3) 0.0276(3) -0.0005(2) -0.0019(2) -0.0001(2)
S1 0.048(2) 0.048(2) 0.0280(18) -0.0034(16) -0.0009(16) -0.0055(19)
S2 0.038(2) 0.046(2) 0.061(3) 0.000(2) -0.0013(19) 0.0004(18)
N1 0.024(6) 0.040(7) 0.028(6) -0.004(5) -0.003(5) 0.006(5)
N2 0.017(5) 0.036(7) 0.034(6) -0.006(5) 0.002(5) 0.003(5)
O1 0.057(8) 0.053(8) 0.051(7) -0.010(6) -0.012(6) 0.000(6)
C1 0.029(7) 0.030(7) 0.019(6) -0.005(5) -0.003(5) 0.001(6)
C2 0.020(7) 0.045(9) 0.029(7) -0.003(6) -0.007(5) -0.001(6)
C3 0.022(7) 0.039(8) 0.038(8) 0.002(7) -0.002(6) 0.002(6)
C4 0.019(7) 0.058(10) 0.029(7) -0.003(7) -0.004(6) 0.001(7)
C5 0.021(7) 0.059(10) 0.032(8) -0.006(7) 0.000(6) 0.004(7)
C6 0.019(7) 0.042(9) 0.029(7) -0.002(6) -0.001(5) 0.002(6)
C7 0.024(7) 0.042(9) 0.038(8) -0.007(7) 0.002(6) 0.002(6)
C8 0.043(9) 0.046(10) 0.034(8) -0.009(7) 0.002(7) 0.000(8)
C9 0.043(9) 0.061(11) 0.029(8) -0.009(8) 0.003(7) -0.005(8)
C10 0.034(8) 0.058(11) 0.030(8) -0.007(7) -0.006(6) -0.001(8)
C11 0.038(9) 0.077(13) 0.028(8) -0.005(8) -0.005(7) 0.002(9)
C12 0.036(9) 0.079(14) 0.035(9) 0.001(9) -0.006(7) 0.011(9)
C13 0.028(8) 0.061(11) 0.041(9) -0.004(8) -0.004(7) 0.005(8)
C14 0.023(7) 0.039(8) 0.024(7) -0.001(6) -0.002(5) 0.009(6)
C15 0.029(7) 0.036(8) 0.025(7) -0.006(6) 0.005(6) 0.002(6)
C16 0.022(7) 0.042(9) 0.028(7) -0.005(6) 0.001(5) -0.001(6)
C17 0.020(7) 0.053(10) 0.029(7) -0.004(7) 0.000(5) 0.001(7)
C18 0.019(7) 0.032(8) 0.048(9) -0.003(7) -0.002(6) 0.008(6)
C19 0.015(6) 0.041(9) 0.038(8) -0.004(7) -0.002(6) 0.003(6)
C20 0.012(7) 0.060(11) 0.054(10) -0.010(8) -0.003(6) -0.001(7)
C21 0.032(8) 0.045(10) 0.048(9) 0.004(8) 0.001(7) 0.003(7)
C22 0.024(8) 0.066(12) 0.035(8) 0.006(8) -0.001(6) 0.012(7)
C23 0.012(6) 0.044(9) 0.029(7) -0.002(6) -0.004(5) 0.004(6)
C24 0.020(7) 0.037(8) 0.038(8) 0.000(6) 0.002(6) 0.000(6)
C25 0.026(7) 0.035(8) 0.036(8) 0.003(6) -0.005(6) -0.006(6)
C26 0.025(7) 0.037(9) 0.041(8) 0.004(7) 0.001(6) 0.002(6)
C27 0.024(7) 0.028(8) 0.061(10) 0.001(7) -0.006(7) 0.000(6)
C28 0.017(6) 0.034(8) 0.041(8) -0.004(6) -0.002(6) -0.003(6)
C29 0.032(9) 0.041(10) 0.070(12) 0.000(9) 0.009(8) -0.001(7)
C30 0.030(8) 0.036(9) 0.056(10) -0.003(8) 0.000(7) -0.006(7)
C31 0.025(8) 0.067(12) 0.050(10) 0.008(9) 0.011(7) 0.011(8)
C32 0.060(11) 0.044(10) 0.041(9) -0.004(8) -0.010(8) 0.001(8)
C33 0.035(9) 0.062(12) 0.061(11) -0.012(10) -0.011(8) -0.006(8)
C34 0.066(14) 0.089(18) 0.078(15) -0.038(14) -0.026(12) 0.015(13)
Au2 0.0163(3) 0.0296(3) 0.0277(3) -0.0003(2) -0.0012(2) -0.0004(2)
S3 0.0277(17) 0.044(2) 0.0276(17) 0.0015(15) 0.0012(13) 0.0029(15)
S4 0.034(2) 0.059(3) 0.054(2) -0.001(2) -0.0007(18) 0.0146(19)
N3 0.011(5) 0.034(6) 0.031(6) 0.004(5) 0.000(4) 0.000(5)
N4 0.018(5) 0.032(6) 0.026(6) -0.002(5) -0.001(4) 0.001(5)
O2 0.042(6) 0.057(8) 0.041(6) 0.001(6) 0.012(5) 0.004(6)
C35 0.021(6) 0.014(6) 0.028(7) 0.001(5) 0.003(5) 0.000(5)
C36 0.013(6) 0.041(8) 0.029(7) -0.003(6) -0.002(5) -0.003(6)
C37 0.021(7) 0.042(8) 0.026(7) -0.001(6) 0.001(5) 0.002(6)
C38 0.020(7) 0.038(8) 0.037(8) 0.003(6) -0.002(6) -0.001(6)
C39 0.018(6) 0.043(9) 0.030(7) 0.000(6) 0.000(5) -0.006(6)
C40 0.025(7) 0.032(8) 0.028(7) -0.003(6) 0.001(5) -0.005(6)
C41 0.022(7) 0.051(10) 0.036(8) -0.003(7) -0.001(6) 0.006(7)
C42 0.024(8) 0.070(12) 0.037(9) 0.001(8) -0.007(6) 0.008(8)
C43 0.032(8) 0.066(12) 0.029(8) 0.000(8) -0.005(6) 0.006(8)
C44 0.019(7) 0.055(10) 0.033(8) 0.000(7) -0.001(6) 0.001(7)
C45 0.028(8) 0.058(11) 0.034(8) 0.001(7) 0.002(6) -0.002(7)
C46 0.018(7) 0.061(11) 0.042(9) -0.010(8) 0.010(6) 0.003(7)
C47 0.015(6) 0.050(9) 0.035(8) -0.003(7) 0.003(5) 0.001(6)
C48 0.016(6) 0.040(8) 0.025(7) 0.008(6) -0.002(5) 0.003(6)
C49 0.025(7) 0.037(8) 0.026(7) 0.002(6) -0.005(5) -0.005(6)
C50 0.022(7) 0.031(8) 0.042(8) 0.002(6) -0.004(6) 0.008(6)
C51 0.014(6) 0.033(8) 0.032(7) -0.006(6) -0.001(5) 0.000(5)
C52 0.018(7) 0.053(10) 0.026(7) -0.002(7) -0.004(5) -0.004(6)
C53 0.018(6) 0.032(8) 0.032(7) 0.001(6) 0.000(5) 0.003(6)
C54 0.027(8) 0.032(8) 0.053(10) -0.005(7) 0.009(7) -0.002(6)
C55 0.028(8) 0.032(8) 0.054(10) 0.002(7) -0.004(7) 0.000(6)
C56 0.029(8) 0.050(10) 0.051(10) -0.004(8) -0.008(7) 0.008(7)
C57 0.017(6) 0.032(7) 0.028(7) -0.001(6) 0.004(5) 0.002(5)
C58 0.033(8) 0.028(8) 0.037(8) -0.001(6) 0.005(6) 0.000(6)
C59 0.024(7) 0.029(8) 0.046(9) 0.000(6) 0.002(6) 0.003(6)
C60 0.019(7) 0.040(8) 0.033(7) 0.001(6) -0.002(5) -0.001(6)
C61 0.016(6) 0.037(8) 0.039(8) -0.002(6) 0.000(6) -0.002(6)
C62 0.025(7) 0.029(7) 0.032(7) -0.007(6) -0.002(6) -0.001(6)
C63 0.024(8) 0.034(8) 0.059(10) -0.002(7) 0.001(7) 0.007(6)
C64 0.032(9) 0.044(10) 0.066(12) -0.001(9) -0.004(8) -0.003(7)
C65 0.028(8) 0.040(9) 0.047(9) 0.004(7) -0.007(7) 0.005(7)
C66 0.042(9) 0.038(9) 0.039(8) -0.006(7) 0.001(7) 0.000(7)
C67 0.047(11) 0.069(14) 0.070(13) -0.001(11) 0.026(10) 0.005(10)
C68 0.092(17) 0.059(13) 0.070(14) 0.001(11) 0.036(12) 0.008(12)

loop_
_atom_type_symbol
_atom_type_description
_atom_type_scat_dispersion_real
_atom_type_scat_dispersion_imag
_atom_type_scat_source
C C 0.0181 0.0091 'International Tables Vol C Tables 4.2.6.8 and 6.1.1.4'
H H 0.0000 0.0000 'International Tables Vol C Tables 4.2.6.8 and 6.1.1.4'
Au Au -4.4197 7.2980 'International Tables Vol C Tables 4.2.6.8 and 6.1.1.4'
N N 0.0311 0.0180 'International Tables Vol C Tables 4.2.6.8 and 6.1.1.4'
S S 0.3331 0.5567 'International Tables Vol C Tables 4.2.6.8 and 6.1.1.4'
Cl Cl 0.3639 0.7018 'International Tables Vol C Tables 4.2.6.8 and 6.1.1.4'
O O 0.0492 0.0322 'International Tables Vol C Tables 4.2.6.8 and 6.1.1.4'

loop_
_geom_angle_atom_site_label_1
_geom_angle_atom_site_label_2
_geom_angle_atom_site_label_3
_geom_angle
_geom_angle_site_symmetry_1
_geom_angle_site_symmetry_3
_geom_angle_publ_flag
Cl2 C1S Cl1 113.6(12) . . ?
Cl3 C2S Cl4 113.9(14) . . ?
C1 Au1 S1 175.9(4) . . ?
C32 S1 Au1 103.6(6) . . ?
C1 N1 C2 109.6(11) . . ?
C1 N1 C14 126.5(11) . . ?
C2 N1 C14 123.7(11) . . ?
C1 N2 C6 108.9(11) . . ?
C1 N2 C23 122.4(11) . . ?
C6 N2 C23 128.3(11) . . ?
C32 O1 C33 117.5(14) . . ?
N1 C1 N2 106.8(11) . . ?
N1 C1 Au1 129.9(10) . . ?
N2 C1 Au1 123.1(9) . . ?
C6 C2 N1 107.4(12) . . ?
C6 C2 C3 110.6(12) . . ?
N1 C2 C3 141.9(13) . . ?
C7 C3 C4 118.6(14) . . ?
C7 C3 C2 139.1(14) . . ?
C4 C3 C2 102.3(12) . . ?
C10 C4 C5 123.2(13) . . ?
C10 C4 C3 122.9(14) . . ?
C5 C4 C3 113.9(13) . . ?
C13 C5 C4 120.0(14) . . ?
C13 C5 C6 138.5(14) . . ?
C4 C5 C6 101.4(12) . . ?
C2 C6 N2 107.2(12) . . ?
C2 C6 C5 111.6(12) . . ?
N2 C6 C5 140.8(13) . . ?
C3 C7 C8 119.4(14) . . ?
C9 C8 C7 121.8(15) . . ?
C8 C9 C10 121.2(14) . . ?
C4 C10 C9 116.0(14) . . ?
C4 C10 C11 116.1(14) . . ?
C9 C10 C11 127.9(14) . . ?
C12 C11 C10 119.2(15) . . ?
C11 C12 C13 124.0(15) . . ?
C5 C13 C12 117.4(15) . . ?
C19 C14 C15 122.5(13) . . ?
C19 C14 N1 118.8(13) . . ?
C15 C14 N1 118.7(13) . . ?
C16 C15 C14 116.8(14) . . ?
C16 C15 C21 121.6(14) . . ?
C14 C15 C21 121.5(13) . . ?
C17 C16 C15 122.6(14) . . ?
C16 C17 C18 118.8(13) . . ?
C16 C17 C22 119.5(14) . . ?
C18 C17 C22 121.8(15) . . ?
C17 C18 C19 121.4(14) . . ?
C14 C19 C18 117.9(13) . . ?
C14 C19 C20 121.2(13) . . ?
C18 C19 C20 120.8(14) . . ?
C28 C23 C24 124.8(13) . . ?
C28 C23 N2 117.9(13) . . ?
C24 C23 N2 117.3(13) . . ?
C23 C24 C25 115.7(14) . . ?
C23 C24 C30 122.5(13) . . ?
C25 C24 C30 121.7(13) . . ?
C26 C25 C24 123.1(14) . . ?
C25 C26 C27 118.9(14) . . ?
C25 C26 C31 121.3(15) . . ?
C27 C26 C31 119.8(15) . . ?
C26 C27 C28 121.2(14) . . ?
C23 C28 C27 116.4(13) . . ?
C23 C28 C29 122.3(13) . . ?
C27 C28 C29 121.3(14) . . ?
O1 C32 S2 125.2(14) . . ?
O1 C32 S1 107.6(13) . . ?
S2 C32 S1 127.3(11) . . ?
O1 C33 C34 104.4(16) . . ?
C35 Au2 S3 177.0(4) . . ?
C66 S3 Au2 102.4(6) . . ?
C35 N3 C40 108.6(11) . . ?
C35 N3 C57 126.2(11) . . ?
C40 N3 C57 125.1(11) . . ?
C35 N4 C36 109.8(11) . . ?
C35 N4 C48 122.9(11) . . ?
C36 N4 C48 127.1(11) . . ?
C66 O2 C67 120.1(14) . . ?
N4 C35 N3 107.3(11) . . ?
N4 C35 Au2 126.9(9) . . ?
N3 C35 Au2 125.7(9) . . ?
C40 C36 N4 107.2(12) . . ?
C40 C36 C37 109.3(12) . . ?
N4 C36 C37 143.5(12) . . ?
C41 C37 C38 119.8(13) . . ?
C41 C37 C36 136.5(13) . . ?
C38 C37 C36 103.7(12) . . ?
C44 C38 C37 123.5(13) . . ?
C44 C38 C39 123.2(13) . . ?
C37 C38 C39 113.3(13) . . ?
C47 C39 C38 119.5(13) . . ?
C47 C39 C40 138.1(13) . . ?
C38 C39 C40 102.4(12) . . ?
C36 C40 N3 107.1(12) . . ?
C36 C40 C39 111.2(12) . . ?
N3 C40 C39 141.7(13) . . ?
C37 C41 C42 117.5(13) . . ?
C43 C42 C41 122.8(14) . . ?
C42 C43 C44 120.7(14) . . ?
C38 C44 C45 116.2(13) . . ?
C38 C44 C43 115.7(13) . . ?
C45 C44 C43 128.1(14) . . ?
C46 C45 C44 120.7(14) . . ?
C45 C46 C47 122.3(13) . . ?
C39 C47 C46 118.1(13) . . ?
C49 C48 C53 123.3(13) . . ?
C49 C48 N4 119.9(12) . . ?
C53 C48 N4 116.8(13) . . ?
C48 C49 C50 117.3(13) . . ?
C48 C49 C55 120.8(13) . . ?
C50 C49 C55 121.7(14) . . ?
C51 C50 C49 122.0(14) . . ?
C50 C51 C52 119.0(12) . . ?
C50 C51 C56 121.6(13) . . ?
C52 C51 C56 119.4(13) . . ?
C51 C52 C53 122.0(14) . . ?
C52 C53 C48 116.3(13) . . ?
C52 C53 C54 122.6(13) . . ?
C48 C53 C54 121.1(12) . . ?
C58 C57 C62 123.3(13) . . ?
C58 C57 N3 119.7(12) . . ?
C62 C57 N3 116.9(12) . . ?
C57 C58 C59 117.9(13) . . ?
C57 C58 C64 121.6(14) . . ?
C59 C58 C64 120.5(14) . . ?
C60 C59 C58 121.5(14) . . ?
C59 C60 C61 118.2(13) . . ?
C59 C60 C65 120.9(14) . . ?
C61 C60 C65 120.9(13) . . ?
C60 C61 C62 122.6(13) . . ?
C57 C62 C61 116.4(13) . . ?
C57 C62 C63 123.0(13) . . ?
C61 C62 C63 120.5(13) . . ?
O2 C66 S4 122.9(12) . . ?
O2 C66 S3 110.6(12) . . ?
S4 C66 S3 126.5(10) . . ?
O2 C67 C68 105.7(16) . . ?

loop_
_geom_bond_atom_site_label_1
_geom_bond_atom_site_label_2
_geom_bond_distance
_geom_bond_site_symmetry_2
_geom_bond_publ_flag
Cl1 C1S 1.75(2) . ?
Cl2 C1S 1.74(2) . ?
Cl3 C2S 1.73(2) . ?
Cl4 C2S 1.74(2) . ?
Au1 C1 2.008(12) . ?
Au1 S1 2.293(4) . ?
S1 C32 1.725(19) . ?
S2 C32 1.628(19) . ?
N1 C1 1.352(17) . ?
N1 C2 1.391(17) . ?
N1 C14 1.436(17) . ?
N2 C1 1.381(17) . ?
N2 C6 1.388(17) . ?
N2 C23 1.462(16) . ?
O1 C32 1.36(2) . ?
O1 C33 1.48(2) . ?
C2 C6 1.366(19) . ?
C2 C3 1.45(2) . ?
C3 C7 1.35(2) . ?
C3 C4 1.441(19) . ?
C4 C10 1.40(2) . ?
C4 C5 1.44(2) . ?
C5 C13 1.35(2) . ?
C5 C6 1.46(2) . ?
C7 C8 1.43(2) . ?
C8 C9 1.35(2) . ?
C9 C10 1.43(2) . ?
C10 C11 1.44(2) . ?
C11 C12 1.39(2) . ?
C12 C13 1.42(2) . ?
C14 C19 1.38(2) . ?
C14 C15 1.41(2) . ?
C15 C16 1.39(2) . ?
C15 C21 1.51(2) . ?
C16 C17 1.38(2) . ?
C17 C18 1.39(2) . ?
C17 C22 1.503(19) . ?
C18 C19 1.394(18) . ?
C19 C20 1.51(2) . ?
C23 C28 1.37(2) . ?
C23 C24 1.38(2) . ?
C24 C25 1.41(2) . ?
C24 C30 1.50(2) . ?
C25 C26 1.35(2) . ?
C26 C27 1.39(2) . ?
C26 C31 1.51(2) . ?
C27 C28 1.41(2) . ?
C28 C29 1.50(2) . ?
C33 C34 1.49(3) . ?
Au2 C35 2.013(13) . ?
Au2 S3 2.300(3) . ?
S3 C66 1.694(16) . ?
S4 C66 1.675(17) . ?
N3 C35 1.360(16) . ?
N3 C40 1.392(17) . ?
N3 C57 1.441(16) . ?
N4 C35 1.340(16) . ?
N4 C36 1.381(17) . ?
N4 C48 1.449(16) . ?
O2 C66 1.350(19) . ?
O2 C67 1.45(2) . ?
C36 C40 1.358(19) . ?
C36 C37 1.459(19) . ?
C37 C41 1.37(2) . ?
C37 C38 1.409(19) . ?
C38 C44 1.39(2) . ?
C38 C39 1.424(19) . ?
C39 C47 1.368(19) . ?
C39 C40 1.456(19) . ?
C41 C42 1.43(2) . ?
C42 C43 1.36(2) . ?
C43 C44 1.43(2) . ?
C44 C45 1.41(2) . ?
C45 C46 1.39(2) . ?
C46 C47 1.41(2) . ?
C48 C49 1.37(2) . ?
C48 C53 1.416(19) . ?
C49 C50 1.401(19) . ?
C49 C55 1.51(2) . ?
C50 C51 1.38(2) . ?
C51 C52 1.38(2) . ?
C51 C56 1.515(19) . ?
C52 C53 1.401(19) . ?
C53 C54 1.46(2) . ?
C57 C58 1.38(2) . ?
C57 C62 1.398(19) . ?
C58 C59 1.41(2) . ?
C58 C64 1.52(2) . ?
C59 C60 1.39(2) . ?
C60 C61 1.39(2) . ?
C60 C65 1.506(19) . ?
C61 C62 1.405(19) . ?
C62 C63 1.49(2) . ?
C67 C68 1.54(3) . ?
